data_2236952
loop_
_publ_author_name
'Samshuddin, Seranthimata'
'Narayana, Badiadka'
'Yathirajan, Hemmige S.'
'Gerber, Thomas'
'Hosten, Eric'
'Betz, Richard'

_publ_section_title
;
 4-Methoxy-4-methyl-6-phenyl-1,3-diazinane-2-thione
;
_journal_coeditor_code LH5545
_journal_issue 12
_journal_name_full 'Acta Crystallographica Section E'
_journal_page_first o3271
_journal_paper_doi 10.1107/S1600536812044662
_journal_volume 68
_journal_year 2012
_chemical_formula_iupac 'C12 H16 N2 O S'
_chemical_formula_moiety 'C12 H16 N2 O S'
_chemical_formula_sum 'C12 H16 N2 O S'
_chemical_formula_weight 236.33
_chemical_melting_point 538
_chemical_name_common
;
4-Methoxy-4-methyl-6-phenyltetrahydropyrimidine-2(1<i>H</i>)-thione
;
_chemical_name_systematic
;
4-Methoxy-4-methyl-6-phenyl-1,3-diazinane-2-thione
;
_space_group_IT_number 14
_symmetry_cell_setting monoclinic
_symmetry_space_group_name_Hall '-P 2ybc'
_symmetry_space_group_name_H-M 'P 1 21/c 1'
_atom_sites_solution_hydrogens geom
_atom_sites_solution_primary direct
_atom_sites_solution_secondary difmap
_audit_creation_method SHELXL-97
_cell_angle_alpha 90.00
_cell_angle_beta 111.7190(10)
_cell_angle_gamma 90.00
_cell_formula_units_Z 4
_cell_length_a 10.1894(3)
_cell_length_b 14.6889(4)
_cell_length_c 9.2026(2)
_cell_measurement_reflns_used 8597
_cell_measurement_temperature 200(2)
_cell_measurement_theta_max 28.27
_cell_measurement_theta_min 2.77
_cell_volume 1279.58(6)
_computing_cell_refinement 'SAINT (Bruker, 2010)'
_computing_data_collection 'APEX2 (Bruker, 2010)'
_computing_data_reduction 'SAINT (Bruker, 2010'
_computing_molecular_graphics 'ORTEP-3 (Farrugia, 1997) and Mercury (Macrae <i>et al.</i>, 2008)'
_computing_publication_material 'SHELXL97 (Sheldrick, 2008) and PLATON (Spek, 2009)'
_computing_structure_refinement 'SHELXL97 (Sheldrick, 2008)'
_computing_structure_solution 'SHELXS97 (Sheldrick, 2008)'
_diffrn_ambient_temperature 200(2)
_diffrn_measured_fraction_theta_full 0.997
_diffrn_measured_fraction_theta_max 0.997
_diffrn_measurement_device_type 'Bruker APEXII CCD'
_diffrn_measurement_method '\f and \w scans'
_diffrn_radiation_monochromator graphite
_diffrn_radiation_source 'fine-focus sealed tube'
_diffrn_radiation_type MoK\a
_diffrn_radiation_wavelength 0.71073
_diffrn_reflns_av_R_equivalents 0.0110
_diffrn_reflns_av_sigmaI/netI 0.0098
_diffrn_reflns_limit_h_max 13
_diffrn_reflns_limit_h_min -13
_diffrn_reflns_limit_k_max 18
_diffrn_reflns_limit_k_min -19
_diffrn_reflns_limit_l_max 12
_diffrn_reflns_limit_l_min -11
_diffrn_reflns_number 12126
_diffrn_reflns_theta_full 28.28
_diffrn_reflns_theta_max 28.28
_diffrn_reflns_theta_min 2.15
_exptl_absorpt_coefficient_mu 0.235
_exptl_absorpt_correction_T_max 0.9256
_exptl_absorpt_correction_T_min 0.8976
_exptl_absorpt_correction_type multi-scan
_exptl_absorpt_process_details
;
(SADABS; Bruker, 2008)
;
_exptl_crystal_colour yellow
_exptl_crystal_density_diffrn 1.227
_exptl_crystal_density_method 'not measured'
_exptl_crystal_description block
_exptl_crystal_F_000 504
_exptl_crystal_size_max 0.47
_exptl_crystal_size_mid 0.41
_exptl_crystal_size_min 0.33
_refine_diff_density_max 0.327
_refine_diff_density_min -0.228
_refine_ls_extinction_method none
_refine_ls_goodness_of_fit_ref 1.071
_refine_ls_hydrogen_treatment mixed
_refine_ls_matrix_type full
_refine_ls_number_parameters 155
_refine_ls_number_reflns 3173
_refine_ls_number_restraints 0
_refine_ls_restrained_S_all 1.071
_refine_ls_R_factor_all 0.0351
_refine_ls_R_factor_gt 0.0315
_refine_ls_shift/su_max 0.000
_refine_ls_shift/su_mean 0.000
_refine_ls_structure_factor_coef Fsqd
_refine_ls_weighting_details 'calc w=1/[\s^2^(Fo^2^)+(0.0450P)^2^+0.3540P] where P=(Fo^2^+2Fc^2^)/3'
_refine_ls_weighting_scheme calc
_refine_ls_wR_factor_gt 0.0857
_refine_ls_wR_factor_ref 0.0893
_reflns_number_gt 2876
_reflns_number_total 3173
_reflns_threshold_expression I>2\s(I)
_cod_data_source_file lh5545.cif
_cod_data_source_block I
_cod_original_sg_symbol_H-M 'P 21/c'
_cod_database_code 2236952
_cod_database_fobs_code 2236952

loop_
_symmetry_equiv_pos_as_xyz
'x, y, z'
'-x, y+1/2, -z+1/2'
'-x, -y, -z'
'x, -y-1/2, z-1/2'

loop_
_atom_site_type_symbol
_atom_site_label
_atom_site_fract_x
_atom_site_fract_y
_atom_site_fract_z
_atom_site_U_iso_or_equiv
_atom_site_adp_type
_atom_site_calc_flag
_atom_site_refinement_flags
_atom_site_occupancy
_atom_site_symmetry_multiplicity
S S1 0.93913(3) 0.10930(2) -0.17540(4) 0.03661(10) Uani d . 1 1
O O1 0.83361(8) 0.14192(5) 0.27715(9) 0.03043(18) Uani d . 1 1
N N1 0.84364(9) 0.06949(6) 0.04949(10) 0.02460(18) Uani d . 1 1
H H1 0.9003(15) 0.0236(10) 0.0685(16) 0.035(3) Uiso d . 1 1
N N2 0.75092(9) 0.19789(6) -0.09623(11) 0.02608(18) Uani d . 1 1
H H2 0.7641(14) 0.2391(10) -0.1528(17) 0.034(3) Uiso d . 1 1
C C1 0.66034(10) 0.21995(7) -0.00883(11) 0.02360(19) Uani d . 1 1
H H1A 0.7138 0.2607 0.0806 0.028 Uiso calc R 1 1
C C2 0.83890(10) 0.12684(7) -0.06586(11) 0.0237(2) Uani d . 1 1
C C3 0.76328(10) 0.08187(7) 0.14971(11) 0.02301(19) Uani d . 1 1
C C4 0.62693(10) 0.13127(7) 0.05627(12) 0.0250(2) Uani d . 1 1
H H4A 0.5735 0.1445 0.1244 0.030 Uiso calc R 1 1
H H4B 0.5676 0.0921 -0.0308 0.030 Uiso calc R 1 1
C C5 0.73786(12) -0.01063(8) 0.20866(14) 0.0331(2) Uani d . 1 1
H H5A 0.6847 -0.0493 0.1195 0.050 Uiso calc R 1 1
H H5B 0.6837 -0.0029 0.2764 0.050 Uiso calc R 1 1
H H5C 0.8288 -0.0394 0.2681 0.050 Uiso calc R 1 1
C C7 0.97628(15) 0.12213(10) 0.37158(17) 0.0499(4) Uani d . 1 1
H H7A 1.0353 0.1282 0.3088 0.075 Uiso calc R 1 1
H H7B 0.9829 0.0597 0.4114 0.075 Uiso calc R 1 1
H H7C 1.0090 0.1648 0.4596 0.075 Uiso calc R 1 1
C C11 0.52944(11) 0.26970(8) -0.11439(12) 0.0284(2) Uani d . 1 1
C C12 0.43381(12) 0.22891(10) -0.24745(15) 0.0396(3) Uani d . 1 1
H H12 0.4503 0.1688 -0.2747 0.048 Uiso calc R 1 1
C C13 0.31340(14) 0.27604(13) -0.34123(19) 0.0581(4) Uani d . 1 1
H H13 0.2484 0.2479 -0.4325 0.070 Uiso calc R 1 1
C C14 0.28830(16) 0.36287(14) -0.3024(2) 0.0655(5) Uani d . 1 1
H H14 0.2053 0.3943 -0.3656 0.079 Uiso calc R 1 1
C C15 0.3827(2) 0.40383(13) -0.1729(2) 0.0688(5) Uani d . 1 1
H H15 0.3657 0.4641 -0.1467 0.083 Uiso calc R 1 1
C C16 0.50400(17) 0.35781(10) -0.07860(18) 0.0479(3) Uani d . 1 1
H H16 0.5696 0.3871 0.0108 0.057 Uiso calc R 1 1

loop_
_atom_site_aniso_label
_atom_site_aniso_U_11
_atom_site_aniso_U_22
_atom_site_aniso_U_33
_atom_site_aniso_U_12
_atom_site_aniso_U_13
_atom_site_aniso_U_23
S1 0.04262(18) 0.03902(18) 0.03912(17) 0.01582(12) 0.02784(14) 0.01265(11)
O1 0.0299(4) 0.0309(4) 0.0259(4) 0.0042(3) 0.0050(3) -0.0048(3)
N1 0.0276(4) 0.0221(4) 0.0272(4) 0.0053(3) 0.0137(3) 0.0038(3)
N2 0.0264(4) 0.0259(4) 0.0299(4) 0.0049(3) 0.0150(3) 0.0078(3)
C1 0.0232(4) 0.0244(4) 0.0234(4) 0.0032(4) 0.0089(4) 0.0013(3)
C2 0.0229(4) 0.0246(5) 0.0238(5) 0.0003(3) 0.0090(4) 0.0004(3)
C3 0.0244(4) 0.0228(4) 0.0230(4) 0.0003(3) 0.0102(4) 0.0008(3)
C4 0.0220(4) 0.0279(5) 0.0260(5) 0.0012(4) 0.0099(4) 0.0028(4)
C5 0.0355(5) 0.0280(5) 0.0402(6) 0.0011(4) 0.0192(5) 0.0092(4)
C7 0.0379(7) 0.0491(8) 0.0437(7) 0.0081(6) -0.0070(6) -0.0078(6)
C11 0.0260(5) 0.0318(5) 0.0301(5) 0.0062(4) 0.0134(4) 0.0082(4)
C12 0.0298(5) 0.0447(7) 0.0385(6) -0.0028(5) 0.0059(5) 0.0109(5)
C13 0.0289(6) 0.0783(11) 0.0543(8) -0.0064(7) 0.0005(6) 0.0294(8)
C14 0.0392(7) 0.0798(12) 0.0785(12) 0.0273(8) 0.0227(8) 0.0470(10)
C15 0.0746(12) 0.0558(10) 0.0820(12) 0.0406(9) 0.0359(10) 0.0253(9)
C16 0.0579(8) 0.0387(7) 0.0479(7) 0.0200(6) 0.0205(7) 0.0063(6)

loop_
_atom_type_symbol
_atom_type_description
_atom_type_scat_dispersion_real
_atom_type_scat_dispersion_imag
_atom_type_scat_source
C C 0.0033 0.0016 'International Tables Vol C Tables 4.2.6.8 and 6.1.1.4'
H H 0.0000 0.0000 'International Tables Vol C Tables 4.2.6.8 and 6.1.1.4'
N N 0.0061 0.0033 'International Tables Vol C Tables 4.2.6.8 and 6.1.1.4'
O O 0.0106 0.0060 'International Tables Vol C Tables 4.2.6.8 and 6.1.1.4'
S S 0.1246 0.1234 'International Tables Vol C Tables 4.2.6.8 and 6.1.1.4'

loop_
_geom_angle_atom_site_label_1
_geom_angle_atom_site_label_2
_geom_angle_atom_site_label_3
_geom_angle
C7 O1 C3 117.66(9)
C2 N1 C3 124.02(8)
C2 N1 H1 118.5(9)
C3 N1 H1 117.4(9)
C2 N2 C1 124.55(8)
C2 N2 H2 116.4(10)
C1 N2 H2 117.2(10)
N2 C1 C11 109.75(8)
N2 C1 C4 107.70(8)
C11 C1 C4 113.10(8)
N2 C1 H1A 108.7
C11 C1 H1A 108.7
C4 C1 H1A 108.7
N2 C2 N1 118.74(9)
N2 C2 S1 119.89(8)
N1 C2 S1 121.36(8)
O1 C3 N1 111.63(8)
O1 C3 C5 111.01(8)
N1 C3 C5 108.97(8)
O1 C3 C4 104.19(8)
N1 C3 C4 108.19(8)
C5 C3 C4 112.80(8)
C3 C4 C1 109.87(8)
C3 C4 H4A 109.7
C1 C4 H4A 109.7
C3 C4 H4B 109.7
C1 C4 H4B 109.7
H4A C4 H4B 108.2
C3 C5 H5A 109.5
C3 C5 H5B 109.5
H5A C5 H5B 109.5
C3 C5 H5C 109.5
H5A C5 H5C 109.5
H5B C5 H5C 109.5
O1 C7 H7A 109.5
O1 C7 H7B 109.5
H7A C7 H7B 109.5
O1 C7 H7C 109.5
H7A C7 H7C 109.5
H7B C7 H7C 109.5
C16 C11 C12 118.81(11)
C16 C11 C1 119.76(11)
C12 C11 C1 121.43(10)
C11 C12 C13 120.09(14)
C11 C12 H12 120.0
C13 C12 H12 120.0
C14 C13 C12 120.37(16)
C14 C13 H13 119.8
C12 C13 H13 119.8
C15 C14 C13 119.86(13)
C15 C14 H14 120.1
C13 C14 H14 120.1
C14 C15 C16 120.42(16)
C14 C15 H15 119.8
C16 C15 H15 119.8
C11 C16 C15 120.43(15)
C11 C16 H16 119.8
C15 C16 H16 119.8

loop_
_geom_bond_atom_site_label_1
_geom_bond_atom_site_label_2
_geom_bond_distance
S1 C2 1.6994(10)
O1 C7 1.4206(14)
O1 C3 1.4301(12)
N1 C2 1.3420(13)
N1 C3 1.4536(12)
N1 H1 0.862(15)
N2 C2 1.3362(13)
N2 C1 1.4674(12)
N2 H2 0.841(15)
C1 C11 1.5159(13)
C1 C4 1.5241(14)
C1 H1A 1.0000
C3 C5 1.5203(14)
C3 C4 1.5206(13)
C4 H4A 0.9900
C4 H4B 0.9900
C5 H5A 0.9800
C5 H5B 0.9800
C5 H5C 0.9800
C7 H7A 0.9800
C7 H7B 0.9800
C7 H7C 0.9800
C11 C16 1.3835(17)
C11 C12 1.3873(17)
C12 C13 1.3949(18)
C12 H12 0.9500
C13 C14 1.374(3)
C13 H13 0.9500
C14 C15 1.364(3)
C14 H14 0.9500
C15 C16 1.394(2)
C15 H15 0.9500
C16 H16 0.9500

loop_
_geom_hbond_atom_site_label_D
_geom_hbond_atom_site_label_H
_geom_hbond_atom_site_label_A
_geom_hbond_site_symmetry_A
_geom_hbond_distance_DH
_geom_hbond_distance_HA
_geom_hbond_distance_DA
_geom_hbond_angle_DHA
N1 H1 S1 3_755 0.862(15) 2.503(16) 3.3527(9) 168.8(12)
N2 H2 O1 4_565 0.841(15) 2.076(16) 2.8863(12) 161.7(13)

loop_
_geom_torsion_atom_site_label_1
_geom_torsion_atom_site_label_2
_geom_torsion_atom_site_label_3
_geom_torsion_atom_site_label_4
_geom_torsion
C2 N2 C1 C11 -151.62(10)
C2 N2 C1 C4 -28.10(13)
C1 N2 C2 N1 1.84(15)
C1 N2 C2 S1 -179.57(8)
C3 N1 C2 N2 -2.99(15)
C3 N1 C2 S1 178.44(7)
C7 O1 C3 N1 -52.81(13)
C7 O1 C3 C5 68.98(13)
C7 O1 C3 C4 -169.33(11)
C2 N1 C3 O1 -83.72(11)
C2 N1 C3 C5 153.33(10)
C2 N1 C3 C4 30.35(13)
O1 C3 C4 C1 63.61(10)
N1 C3 C4 C1 -55.28(10)
C5 C3 C4 C1 -175.90(8)
N2 C1 C4 C3 53.96(10)
C11 C1 C4 C3 175.41(8)
N2 C1 C11 C16 -117.76(12)
C4 C1 C11 C16 121.95(12)
N2 C1 C11 C12 62.03(13)
C4 C1 C11 C12 -58.26(13)
C16 C11 C12 C13 -0.99(18)
C1 C11 C12 C13 179.21(11)
C11 C12 C13 C14 -0.3(2)
C12 C13 C14 C15 1.1(2)
C13 C14 C15 C16 -0.7(3)
C12 C11 C16 C15 1.4(2)
C1 C11 C16 C15 -178.77(14)
C14 C15 C16 C11 -0.6(3)
